data_2218622
loop_
_publ_author_name
'Brito, Iv\'an'
'B\'orquez, Jorge'
'Loyola, Luis Alberto'
'C\'ardenas, Alejandro'
'L\'opez-Rodr\'iguez, Mat\'ias'

_publ_section_title
;(3<i>S</i>,3a<i>S</i>,5a<i>S</i>,7<i>S</i>,8<i>S</i>,10a<i>S</i>,10b<i>R</i>)-7,8-Dihydroxy-3-isopropyl-5a,8-dimethyl-2,3,4,5,5a,6,7,8,10a,10b-decahydrocyclohepta[<i>e</i>]indene-3a(1<i>H</i>)-carboxylic
 acid
;
_journal_coeditor_code BT2730
_journal_issue 7
_journal_name_full 'Acta Crystallographica Section E'
_journal_page_first o1348
_journal_page_last o1349
_journal_paper_doi 10.1107/S1600536808018941
_journal_volume 64
_journal_year 2008
_chemical_formula_iupac 'C20 H32 O4'
_chemical_formula_moiety 'C20 H32 O4'
_chemical_formula_sum 'C20 H32 O4'
_chemical_formula_weight 336.46
_chemical_name_systematic
;decahydrocyclohepta[<i>e</i>]indene-3a(1<i>H</i>)-carboxylic
 acid
;
_space_group_IT_number 19
_symmetry_cell_setting orthorhombic
_symmetry_space_group_name_Hall 'P 2ac 2ab'
_symmetry_space_group_name_H-M 'P 21 21 21'
_audit_creation_method 'WinGX routine CIF_UPDATE'
_cell_angle_alpha 90
_cell_angle_beta 90
_cell_angle_gamma 90
_cell_formula_units_Z 4
_cell_length_a 11.094(7)
_cell_length_b 12.728(10)
_cell_length_c 13.8776(11)
_cell_measurement_reflns_used 5686
_cell_measurement_temperature 298(2)
_cell_measurement_theta_max 25.2
_cell_measurement_theta_min 2.3
_cell_volume 1960(2)
_computing_cell_refinement 'DENZO-SMN (Otwinowski & Minor, 1997)'
_computing_data_collection 'COLLECT (Nonius, 2000)'
_computing_data_reduction 'DENZO-SMN (Otwinowski & Minor, 1997)'
_computing_molecular_graphics 'ORTEP-3 for Windows (Farrugia, 1997) and PLATON (Spek, 2003)'
_computing_publication_material 'WinGX (Farrugia, 1999)'
_computing_structure_refinement 'SHELXL97 (Sheldrick, 2008)'
_computing_structure_solution 'SIR97 (Altomare <i>et al.</i>,  1999)'
_diffrn_measured_fraction_theta_full 0.947
_diffrn_measured_fraction_theta_max 0.947
_diffrn_measurement_device_type 'Nonius KappaCCD area-detector'
_diffrn_measurement_method '\f scans, and \w scans with \k  offsets'
_diffrn_radiation_monochromator graphite
_diffrn_radiation_source 'fine-focus sealed tube'
_diffrn_radiation_type MoK\a
_diffrn_radiation_wavelength 0.71073
_diffrn_reflns_av_R_equivalents 0.072
_diffrn_reflns_limit_h_max 13
_diffrn_reflns_limit_h_min -9
_diffrn_reflns_limit_k_max 15
_diffrn_reflns_limit_k_min -11
_diffrn_reflns_limit_l_max 16
_diffrn_reflns_limit_l_min -15
_diffrn_reflns_number 9149
_diffrn_reflns_theta_full 25.24
_diffrn_reflns_theta_max 25.24
_diffrn_reflns_theta_min 2.35
_exptl_absorpt_coefficient_mu 0.078
_exptl_absorpt_correction_type none
_exptl_crystal_colour colorless
_exptl_crystal_density_diffrn 1.14
_exptl_crystal_density_method 'not measured'
_exptl_crystal_description block
_exptl_crystal_F_000 736
_exptl_crystal_size_max 0.30
_exptl_crystal_size_mid 0.20
_exptl_crystal_size_min 0.10
_refine_diff_density_max 0.214
_refine_diff_density_min -0.142
_refine_ls_extinction_method none
_refine_ls_goodness_of_fit_ref 1.127
_refine_ls_hydrogen_treatment constr
_refine_ls_matrix_type full
_refine_ls_number_parameters 226
_refine_ls_number_reflns 1922
_refine_ls_number_restraints 0
_refine_ls_restrained_S_all 1.127
_refine_ls_R_factor_gt 0.0391
_refine_ls_shift/su_max 0.005
_refine_ls_structure_factor_coef Fsqd
_refine_ls_weighting_details 'calc w=1/[\s^2^(Fo^2^)+(0.0775P)^2^+0.1473P] where P=(Fo^2^+2Fc^2^)/3'
_refine_ls_weighting_scheme calc
_refine_ls_wR_factor_ref 0.1167
_reflns_number_gt 1836
_reflns_number_total 1922
_reflns_threshold_expression I>2\s(I)
_cod_data_source_file bt2730.cif
_cod_data_source_block I
_cod_original_cell_volume 1959.6(19)
_cod_database_code 2218622
_cod_database_fobs_code 2218622

loop_
_symmetry_equiv_pos_as_xyz
'x, y, z'
'-x+1/2, -y, z+1/2'
'x+1/2, -y+1/2, -z'
'-x, y+1/2, -z+1/2'

loop_
_atom_site_type_symbol
_atom_site_label
_atom_site_fract_x
_atom_site_fract_y
_atom_site_fract_z
_atom_site_U_iso_or_equiv
_atom_site_adp_type
_atom_site_calc_flag
_atom_site_refinement_flags
_atom_site_occupancy
O O1 0.22790(18) 0.80481(16) 0.67764(12) 0.0550(5) Uani d . 1
H H1 0.2371 0.7969 0.6195 0.066(2) Uiso calc R 1
O O2 0.39658(15) 0.89409(15) 0.66282(11) 0.0497(5) Uani d . 1
O O3 0.01429(13) 1.24195(13) 1.01859(10) 0.0361(4) Uani d . 1
H H3 0.0408 1.1986 1.0568 0.066(2) Uiso calc R 1
O O4 0.27135(13) 1.21546(12) 0.99028(10) 0.0352(4) Uani d . 1
H H4 0.3422 1.2321 0.9835 0.066(2) Uiso calc R 1
C C1 0.44994(19) 1.03680(17) 0.81893(16) 0.0368(5) Uani d . 1
H H1A 0.4778 1.0971 0.8554 0.046(2) Uiso calc R 1
H H1B 0.4745 1.0446 0.7522 0.046(2) Uiso calc R 1
C C2 0.4986(2) 0.93369(19) 0.86208(19) 0.0431(6) Uani d . 1
H H2A 0.5396 0.9477 0.9224 0.046(2) Uiso calc R 1
H H2B 0.5554 0.9014 0.818 0.046(2) Uiso calc R 1
C C3 0.3898(2) 0.85939(16) 0.87930(14) 0.0338(5) Uani d . 1
H H3A 0.3642 0.8699 0.9462 0.041 Uiso calc R 1
C C3A 0.28837(18) 0.90550(15) 0.81408(13) 0.0278(4) Uani d . 1
C C4 0.15886(19) 0.88598(16) 0.84672(15) 0.0330(4) Uani d . 1
H H4A 0.1524 0.8994 0.9153 0.046(2) Uiso calc R 1
H H4B 0.1381 0.813 0.8355 0.046(2) Uiso calc R 1
C C5 0.0704(2) 0.95643(19) 0.79272(17) 0.0407(5) Uani d . 1
H H5A -0.0097 0.9439 0.8182 0.046(2) Uiso calc R 1
H H5B 0.0698 0.9354 0.7255 0.046(2) Uiso calc R 1
C C5A 0.09599(19) 1.07500(17) 0.79757(15) 0.0343(5) Uani d . 1
C C6 0.06692(18) 1.11212(16) 0.90075(14) 0.0329(4) Uani d . 1
H H6A -0.0136 1.0875 0.9159 0.046(2) Uiso calc R 1
H H6B 0.1217 1.0758 0.9438 0.046(2) Uiso calc R 1
C C7 0.07182(19) 1.22815(17) 0.92647(14) 0.0322(4) Uani d . 1
H H7 0.0232 1.2658 0.8787 0.039 Uiso calc R 1
C C8 0.1969(2) 1.27901(16) 0.92731(15) 0.0332(5) Uani d . 1
C C9 0.2535(2) 1.28268(17) 0.82860(15) 0.0377(5) Uani d . 1
H H9 0.2827 1.3481 0.8099 0.045 Uiso calc R 1
C C10 0.2678(2) 1.20670(18) 0.76493(15) 0.0390(5) Uani d . 1
H H10 0.3086 1.2265 0.7093 0.047 Uiso calc R 1
C C10A 0.22889(19) 1.09300(16) 0.76724(13) 0.0319(4) Uani d . 1
H H10A 0.2354 1.0675 0.7008 0.038 Uiso calc R 1
C C10B 0.31312(18) 1.02422(15) 0.82710(13) 0.0286(4) Uani d . 1
H H10B 0.2936 1.0397 0.8945 0.034 Uiso calc R 1
C C11 0.4236(2) 0.74293(17) 0.86931(15) 0.0398(5) Uani d . 1
H H11 0.4606 0.7335 0.8058 0.048 Uiso calc R 1
C C12 0.5173(3) 0.7132(3) 0.9447(2) 0.0599(8) Uani d . 1
H H12A 0.5844 0.7607 0.9408 0.066(2) Uiso calc R 1
H H12B 0.5448 0.6427 0.9331 0.066(2) Uiso calc R 1
H H12C 0.482 0.7173 1.0077 0.066(2) Uiso calc R 1
C C13 0.3176(3) 0.6675(2) 0.8759(3) 0.0675(9) Uani d . 1
H H13A 0.2766 0.6777 0.9362 0.066(2) Uiso calc R 1
H H13B 0.3463 0.5965 0.8721 0.066(2) Uiso calc R 1
H H13C 0.2628 0.6808 0.8238 0.066(2) Uiso calc R 1
C C14 0.31036(18) 0.86941(16) 0.71064(13) 0.0301(4) Uani d . 1
C C15 0.0128(3) 1.1305(2) 0.72577(19) 0.0545(7) Uani d . 1
H H15A 0.0256 1.1022 0.6625 0.066(2) Uiso calc R 1
H H15B 0.0303 1.2044 0.7254 0.066(2) Uiso calc R 1
H H15C -0.0696 1.1198 0.7444 0.066(2) Uiso calc R 1
C C16 0.1909(3) 1.39039(18) 0.9685(2) 0.0525(6) Uani d . 1
H H16A 0.1586 1.388 1.0326 0.066(2) Uiso calc R 1
H H16B 0.1399 1.433 0.9285 0.066(2) Uiso calc R 1
H H16C 0.2704 1.42 0.9702 0.066(2) Uiso calc R 1

loop_
_atom_site_aniso_label
_atom_site_aniso_U_11
_atom_site_aniso_U_22
_atom_site_aniso_U_33
_atom_site_aniso_U_12
_atom_site_aniso_U_13
_atom_site_aniso_U_23
O1 0.0571(10) 0.0727(11) 0.0351(9) -0.0269(10) 0.0080(8) -0.0216(8)
O2 0.0426(9) 0.0711(12) 0.0353(8) -0.0131(8) 0.0105(7) -0.0178(8)
O3 0.0291(7) 0.0475(9) 0.0318(8) 0.0110(6) 0.0051(6) -0.0001(6)
O4 0.0272(7) 0.0449(8) 0.0335(7) -0.0028(7) 0.0012(6) 0.0082(6)
C1 0.0314(11) 0.0364(10) 0.0427(11) -0.0054(9) 0.0010(9) -0.0081(9)
C2 0.0300(10) 0.0459(12) 0.0534(14) 0.0010(10) -0.0109(10) -0.0080(10)
C3 0.0382(11) 0.0376(10) 0.0255(9) 0.0046(9) -0.0058(8) -0.0040(8)
C3A 0.0273(9) 0.0316(9) 0.0245(9) -0.0005(8) 0.0013(8) -0.0027(7)
C4 0.0304(9) 0.0366(10) 0.0320(9) -0.0052(8) 0.0054(8) -0.0059(8)
C5 0.0281(10) 0.0482(12) 0.0457(12) -0.0008(9) -0.0036(9) -0.0128(10)
C5A 0.0308(10) 0.0420(11) 0.0302(10) 0.0071(9) -0.0045(8) -0.0040(8)
C6 0.0252(9) 0.0400(10) 0.0337(10) 0.0016(8) 0.0015(8) -0.0007(8)
C7 0.0290(9) 0.0411(10) 0.0264(9) 0.0112(9) 0.0033(8) 0.0017(8)
C8 0.0369(10) 0.0317(9) 0.0310(10) 0.0064(9) 0.0034(8) 0.0015(8)
C9 0.0434(12) 0.0321(9) 0.0377(11) 0.0021(9) 0.0084(9) 0.0100(8)
C10 0.0462(12) 0.0413(11) 0.0294(10) 0.0074(10) 0.0113(9) 0.0084(8)
C10A 0.0372(10) 0.0383(10) 0.0201(8) 0.0061(9) 0.0026(8) -0.0012(7)
C10B 0.0285(10) 0.0310(9) 0.0263(9) -0.0004(8) 0.0019(7) -0.0029(7)
C11 0.0444(12) 0.0388(11) 0.0362(11) 0.0101(10) -0.0013(10) 0.0028(8)
C12 0.0706(18) 0.0638(16) 0.0454(13) 0.0282(15) -0.0104(13) 0.0082(11)
C13 0.0611(18) 0.0407(13) 0.101(2) 0.0003(13) 0.0004(17) 0.0144(14)
C14 0.0301(9) 0.0331(9) 0.0272(9) 0.0010(8) -0.0024(8) -0.0027(7)
C15 0.0484(13) 0.0693(16) 0.0458(13) 0.0188(13) -0.0178(12) -0.0044(13)
C16 0.0619(15) 0.0367(12) 0.0588(15) -0.0006(11) 0.0168(13) -0.0067(11)

loop_
_atom_type_symbol
_atom_type_description
_atom_type_scat_dispersion_real
_atom_type_scat_dispersion_imag
_atom_type_scat_source
C C 0.0033 0 'International Tables Vol C Tables 4.2.6.8 and 6.1.1.4'
H H 0 0 'International Tables Vol C Tables 4.2.6.8 and 6.1.1.4'
O O 0.0106 0 'International Tables Vol C Tables 4.2.6.8 and 6.1.1.4'

loop_
_geom_angle_atom_site_label_1
_geom_angle_atom_site_label_2
_geom_angle_atom_site_label_3
_geom_angle
C14 O1 H1 109.5
C7 O3 H3 109.5
C8 O4 H4 109.5
C10B C1 C2 103.26(18)
C10B C1 H1A 111.1
C2 C1 H1A 111.1
C10B C1 H1B 111.1
C2 C1 H1B 111.1
H1A C1 H1B 109.1
C1 C2 C3 107.89(18)
C1 C2 H2A 110.1
C3 C2 H2A 110.1
C1 C2 H2B 110.1
C3 C2 H2B 110.1
H2A C2 H2B 108.4
C11 C3 C2 112.66(19)
C11 C3 C3A 119.15(17)
C2 C3 C3A 104.03(17)
C11 C3 H3A 106.8
C2 C3 H3A 106.8
C3A C3 H3A 106.8
C4 C3A C14 112.35(16)
C4 C3A C10B 106.94(16)
C14 C3A C10B 112.05(16)
C4 C3A C3 116.49(17)
C14 C3A C3 108.49(16)
C10B C3A C3 99.89(15)
C3A C4 C5 111.34(17)
C3A C4 H4A 109.4
C5 C4 H4A 109.4
C3A C4 H4B 109.4
C5 C4 H4B 109.4
H4A C4 H4B 108
C4 C5 C5A 115.89(18)
C4 C5 H5A 108.3
C5A C5 H5A 108.3
C4 C5 H5B 108.3
C5A C5 H5B 108.3
H5A C5 H5B 107.4
C15 C5A C5 108.27(19)
C15 C5A C6 109.69(18)
C5 C5A C6 107.63(18)
C15 C5A C10A 109.16(19)
C5 C5A C10A 107.99(17)
C6 C5A C10A 113.94(17)
C7 C6 C5A 120.54(18)
C7 C6 H6A 107.2
C5A C6 H6A 107.2
C7 C6 H6B 107.2
C5A C6 H6B 107.2
H6A C6 H6B 106.8
O3 C7 C6 108.13(17)
O3 C7 C8 110.08(17)
C6 C7 C8 116.42(17)
O3 C7 H7 107.3
C6 C7 H7 107.3
C8 C7 H7 107.3
O4 C8 C9 109.10(16)
O4 C8 C16 108.5(2)
C9 C8 C16 109.20(18)
O4 C8 C7 106.57(16)
C9 C8 C7 112.58(18)
C16 C8 C7 110.82(19)
C10 C9 C8 129.5(2)
C10 C9 H9 115.3
C8 C9 H9 115.3
C9 C10 C10A 130.8(2)
C9 C10 H10 114.6
C10A C10 H10 114.6
C10 C10A C10B 112.72(18)
C10 C10A C5A 114.76(18)
C10B C10A C5A 110.47(16)
C10 C10A H10A 106.1
C10B C10A H10A 106.1
C5A C10A H10A 106.1
C10A C10B C1 120.45(18)
C10A C10B C3A 112.84(16)
C1 C10B C3A 105.65(16)
C10A C10B H10B 105.6
C1 C10B H10B 105.6
C3A C10B H10B 105.6
C12 C11 C13 109.3(2)
C12 C11 C3 110.2(2)
C13 C11 C3 114.5(2)
C12 C11 H11 107.5
C13 C11 H11 107.5
C3 C11 H11 107.5
C11 C12 H12A 109.5
C11 C12 H12B 109.5
H12A C12 H12B 109.5
C11 C12 H12C 109.5
H12A C12 H12C 109.5
H12B C12 H12C 109.5
C11 C13 H13A 109.5
C11 C13 H13B 109.5
H13A C13 H13B 109.5
C11 C13 H13C 109.5
H13A C13 H13C 109.5
H13B C13 H13C 109.5
O2 C14 O1 121.61(18)
O2 C14 C3A 124.46(18)
O1 C14 C3A 113.90(17)
C5A C15 H15A 109.5
C5A C15 H15B 109.5
H15A C15 H15B 109.5
C5A C15 H15C 109.5
H15A C15 H15C 109.5
H15B C15 H15C 109.5
C8 C16 H16A 109.5
C8 C16 H16B 109.5
H16A C16 H16B 109.5
C8 C16 H16C 109.5
H16A C16 H16C 109.5
H16B C16 H16C 109.5

loop_
_geom_bond_atom_site_label_1
_geom_bond_atom_site_label_2
_geom_bond_distance
O1 C14 1.312(3)
O1 H1 0.82
O2 C14 1.206(3)
O3 C7 1.440(2)
O3 H3 0.82
O4 C8 1.449(3)
O4 H4 0.82
C1 C10B 1.531(3)
C1 C2 1.540(3)
C1 H1A 0.97
C1 H1B 0.97
C2 C3 1.551(3)
C2 H2A 0.97
C2 H2B 0.97
C3 C11 1.535(3)
C3 C3A 1.559(3)
C3 H3A 0.98
C3A C4 1.527(3)
C3A C14 1.527(3)
C3A C10B 1.546(3)
C4 C5 1.526(3)
C4 H4A 0.97
C4 H4B 0.97
C5 C5A 1.537(3)
C5 H5A 0.97
C5 H5B 0.97
C5A C15 1.531(3)
C5A C6 1.542(3)
C5A C10A 1.550(3)
C6 C7 1.520(3)
C6 H6A 0.97
C6 H6B 0.97
C7 C8 1.531(3)
C7 H7 0.98
C8 C9 1.508(3)
C8 C16 1.530(3)
C9 C10 1.319(3)
C9 H9 0.93
C10 C10A 1.510(3)
C10 H10 0.93
C10A C10B 1.526(3)
C10A H10A 0.98
C10B H10B 0.98
C11 C12 1.523(3)
C11 C13 1.521(4)
C11 H11 0.98
C12 H12A 0.96
C12 H12B 0.96
C12 H12C 0.96
C13 H13A 0.96
C13 H13B 0.96
C13 H13C 0.96
C15 H15A 0.96
C15 H15B 0.96
C15 H15C 0.96
C16 H16A 0.96
C16 H16B 0.96
C16 H16C 0.96

loop_
_geom_hbond_atom_site_label_D
_geom_hbond_atom_site_label_H
_geom_hbond_atom_site_label_A
_geom_hbond_site_symmetry_A
_geom_hbond_distance_DH
_geom_hbond_distance_HA
_geom_hbond_distance_DA
_geom_hbond_angle_DHA
_geom_hbond_publ_flag
O1 H1 O4 2_574 0.82 1.80 2.613(3) 170 yes
O3 H3 O2 2_575 0.82 2.01 2.825(3) 173 yes
O4 H4 O3 3_577 0.82 1.94 2.752(3) 172 yes
C1 H1B O2 . 0.97 2.44 2.889(4) 108 yes
C5 H5B O1 . 0.97 2.51 3.054(4) 116 yes
C6 H6B O4 . 0.97 2.52 2.901(3) 104 yes
C16 H16A O3 . 0.96 2.46 2.809(4) 101 yes

loop_
_geom_torsion_atom_site_label_1
_geom_torsion_atom_site_label_2
_geom_torsion_atom_site_label_3
_geom_torsion_atom_site_label_4
_geom_torsion
C10B C1 C2 C3 8.2(2)
C1 C2 C3 C11 149.26(18)
C1 C2 C3 C3A 18.8(2)
C11 C3 C3A C4 81.3(2)
C2 C3 C3A C4 -152.25(18)
C11 C3 C3A C14 -46.6(2)
C2 C3 C3A C14 79.8(2)
C11 C3 C3A C10B -164.02(18)
C2 C3 C3A C10B -37.57(19)
C14 C3A C4 C5 -68.2(2)
C10B C3A C4 C5 55.2(2)
C3 C3A C4 C5 165.83(16)
C3A C4 C5 C5A -55.1(2)
C4 C5 C5A C15 170.12(19)
C4 C5 C5A C6 -71.4(2)
C4 C5 C5A C10A 52.0(2)
C15 C5A C6 C7 -56.7(3)
C5 C5A C6 C7 -174.27(18)
C10A C5A C6 C7 66.0(2)
C5A C6 C7 O3 166.72(16)
C5A C6 C7 C8 -68.8(2)
O3 C7 C8 O4 69.69(19)
C6 C7 C8 O4 -53.8(2)
O3 C7 C8 C9 -170.74(16)
C6 C7 C8 C9 65.8(2)
O3 C7 C8 C16 -48.1(2)
C6 C7 C8 C16 -171.59(18)
O4 C8 C9 C10 67.3(3)
C16 C8 C9 C10 -174.3(3)
C7 C8 C9 C10 -50.8(3)
C8 C9 C10 C10A 2.5(4)
C9 C10 C10A C10B -79.8(3)
C9 C10 C10A C5A 47.8(3)
C15 C5A C10A C10 60.6(2)
C5 C5A C10A C10 178.06(18)
C6 C5A C10A C10 -62.4(2)
C15 C5A C10A C10B -170.67(17)
C5 C5A C10A C10B -53.2(2)
C6 C5A C10A C10B 66.3(2)
C10 C10A C10B C1 -43.1(2)
C5A C10A C10B C1 -172.95(17)
C10 C10A C10B C3A -169.03(16)
C5A C10A C10B C3A 61.1(2)
C2 C1 C10B C10A -162.12(17)
C2 C1 C10B C3A -32.9(2)
C4 C3A C10B C10A -60.5(2)
C14 C3A C10B C10A 63.1(2)
C3 C3A C10B C10A 177.76(15)
C4 C3A C10B C1 165.97(16)
C14 C3A C10B C1 -70.5(2)
C3 C3A C10B C1 44.2(2)
C2 C3 C11 C12 62.0(3)
C3A C3 C11 C12 -175.7(2)
C2 C3 C11 C13 -174.3(2)
C3A C3 C11 C13 -52.1(3)
C4 C3A C14 O2 165.1(2)
C10B C3A C14 O2 44.7(3)
C3 C3A C14 O2 -64.7(3)
C4 C3A C14 O1 -17.0(2)
C10B C3A C14 O1 -137.48(19)
C3 C3A C14 O1 113.2(2)

loop_
_cod_related_entry_id
_cod_related_entry_database
_cod_related_entry_code
1 ChemSpider 9177406
